data_1509800
loop_
_publ_author_name
'Mueller, B.G.'
'Koller, D.'

_publ_section_title
;
 Synthese und Struktur von K3 Ag2 M4 F23 (M= Zr, Hf)
;
_journal_name_full 'Zeitschrift fuer Anorganische und Allgemeine Chemie'
_journal_page_first 1429
_journal_page_last 1433
_journal_paper_doi 10.1002/(SICI)1521-3749(200006)626:6<1429::AID-ZAAC1429>3.0.CO;2-O
_journal_volume 626
_journal_year 2000
_chemical_formula_sum 'Ag2 F23 K3 Zr4'
_chemical_name_systematic 'K3 Ag2 Zr4 F23'
_space_group_IT_number 14
_symmetry_space_group_name_Hall '-P 2ybc'
_symmetry_space_group_name_H-M 'P 1 21/c 1'
_cell_angle_alpha 90
_cell_angle_beta 97.5
_cell_angle_gamma 90
_cell_formula_units_Z 2
_cell_length_a 7.857
_cell_length_b 11.192
_cell_length_c 10.177
_cell_volume 887.264
_citation_journal_id_ASTM ZAACAB
_cod_data_source_file silver2-3_70.cif
_cod_data_source_block Ag2F23K3Zr4
_cod_original_cell_volume 887.2639
_cod_database_code 1509800

loop_
_symmetry_equiv_pos_as_xyz
x,y,z
-x,y+1/2,-z+1/2
-x,-y,-z
x,-y-1/2,z-1/2

loop_
_atom_site_label
_atom_site_type_symbol
_atom_site_fract_x
_atom_site_fract_y
_atom_site_fract_z
_atom_site_occupancy
_atom_site_U_iso_or_equiv
F6 F-1 0.38039 0.34124 0.07589 1 0.0
F4 F-1 0.32159 0.70982 0.81538 1 0.0
F8 F-1 0.86265 0.47557 0.90808 1 0.0
F7 F-1 0.60991 0.33746 0.93056 1 0.0
K1 K+1 0.28974 0.48003 0.86382 1 0.0
Zr1 Zr+4 0.52387 0.31693 0.54132 1 0.0
F11 F-1 0.68908 0.41538 0.69078 1 0.0
F10 F-1 0.35229 0.31585 0.37506 1 0.0
F3 F-1 0.02173 0.36074 0.73617 1 0.0
F1 F-1 0.73632 0.3525 0.43875 1 0.0
Ag1 Ag+2 0.18169 0.33908 0.18736 1 0.0
K2 K+1 0 0 0 1 0.0
F12 F-1 0.00553 0.28445 0.00426 1 0.0
F9 F-1 0.34569 0.36536 0.65259 1 0.0
F2 F-1 -0.02356 0.35462 0.29121 1 0.0
Zr2 Zr+4 0.83493 0.30563 0.8387 1 0.0
F5 F-1 0.5 0.5 0.5 1 0.0
